data_4511578
loop_
_publ_author_name
'SeethaLekshmi, Sunil'
'Varughese, Sunil'
'Giri, Lopamudra'
'Pedireddi, V. R.'

_publ_section_title
;
 Molecular Complexes of 4-Halophenylboronic Acids: A Systematic
 Exploration of Isostructurality and Structural Landscape
;
_journal_issue 8
_journal_name_full 'Crystal Growth &amp; Design'
_journal_page_first 4143
_journal_paper_doi 10.1021/cg500750p
_journal_volume 14
_journal_year 2014
_chemical_formula_moiety 'C12 H8 N2, C6 H6 B I O2'
_chemical_formula_sum 'C18 H14 B I N2 O2'
_chemical_formula_weight 428.02
_chemical_name_systematic
; 
 ? 
;
_space_group_IT_number 14
_symmetry_cell_setting monoclinic
_symmetry_space_group_name_Hall '-P 2ybc'
_symmetry_space_group_name_H-M 'P 1 21/c 1'
_atom_sites_solution_hydrogens geom
_atom_sites_solution_primary direct
_atom_sites_solution_secondary difmap
_audit_creation_method SHELXL-97
_cell_angle_alpha 90.00
_cell_angle_beta 107.705(6)
_cell_angle_gamma 90.00
_cell_formula_units_Z 8
_cell_length_a 19.700(8)
_cell_length_b 7.072(3)
_cell_length_c 25.731(10)
_cell_measurement_reflns_used 4499
_cell_measurement_temperature 300(2)
_cell_measurement_theta_max 27.5
_cell_measurement_theta_min 3.0
_cell_volume 3415(2)
_computing_cell_refinement
;
CrystalClear-SM Expert 2.0 r14k (Rigaku, 2012)
;
_computing_data_collection
;
CrystalClear-SM Expert 2.0 r14k (Rigaku, 2012)
;
_computing_data_reduction
;
CrystalClear-SM Expert 2.0 r14k (Rigaku, 2012)
;
_computing_structure_refinement 'SHELXTL (Sheldrick, 1997)'
_computing_structure_solution 'SHELXTL (Sheldrick, 1990)'
_diffrn_ambient_temperature 300(2)
_diffrn_measured_fraction_theta_full 0.996
_diffrn_measured_fraction_theta_max 0.996
_diffrn_measurement_device_type
;
Rigaku Saturn724+ (4x4 bin mode)
;
_diffrn_measurement_method 'profile data from \w-scans'
_diffrn_radiation_monochromator graphite
_diffrn_radiation_source 'fine-focus sealed tube'
_diffrn_radiation_type MoK\a
_diffrn_radiation_wavelength 0.71073
_diffrn_reflns_av_R_equivalents 0.1020
_diffrn_reflns_av_sigmaI/netI 0.0651
_diffrn_reflns_limit_h_max 21
_diffrn_reflns_limit_h_min -24
_diffrn_reflns_limit_k_max 7
_diffrn_reflns_limit_k_min -8
_diffrn_reflns_limit_l_max 31
_diffrn_reflns_limit_l_min -32
_diffrn_reflns_number 26597
_diffrn_reflns_theta_full 26.50
_diffrn_reflns_theta_max 26.50
_diffrn_reflns_theta_min 3.00
_exptl_absorpt_coefficient_mu 1.887
_exptl_absorpt_correction_T_max 0.7040
_exptl_absorpt_correction_T_min 0.5189
_exptl_absorpt_correction_type multi-scan
_exptl_absorpt_process_details 'SADABS; Sheldrick, 1997'
_exptl_crystal_colour 'Pale green'
_exptl_crystal_density_diffrn 1.665
_exptl_crystal_density_method 'not measured'
_exptl_crystal_description Acicular
_exptl_crystal_F_000 1680
_exptl_crystal_size_max 0.40
_exptl_crystal_size_mid 0.20
_exptl_crystal_size_min 0.20
_refine_diff_density_max 0.660
_refine_diff_density_min -0.668
_refine_diff_density_rms 0.088
_refine_ls_extinction_method none
_refine_ls_goodness_of_fit_ref 1.090
_refine_ls_hydrogen_treatment mixed
_refine_ls_matrix_type full
_refine_ls_number_parameters 449
_refine_ls_number_reflns 7044
_refine_ls_number_restraints 0
_refine_ls_restrained_S_all 1.090
_refine_ls_R_factor_all 0.0725
_refine_ls_R_factor_gt 0.0540
_refine_ls_shift/su_max 0.001
_refine_ls_shift/su_mean 0.000
_refine_ls_structure_factor_coef Fsqd
_refine_ls_weighting_details 'calc w=1/[\s^2^(Fo^2^)+(0.0583P)^2^+0.2908P] where P=(Fo^2^+2Fc^2^)/3'
_refine_ls_weighting_scheme calc
_refine_ls_wR_factor_gt 0.1271
_refine_ls_wR_factor_ref 0.1390
_reflns_number_gt 5504
_reflns_number_total 7044
_reflns_threshold_expression >2sigma(I)
_cod_data_source_file 13_iphen_a.CIF
_cod_data_source_block 13
_cod_depositor_comments
;
The following automatic conversions were performed:

'_symmetry_cell_setting' value 'Monoclinic' changed to 'monoclinic'
according to
/usr/data/users/saulius/crontab/automatic-downloads/rss-feeds/ACS/lib/dictionaries/cif_core.dic
dictionary named 'cif_core.dic' version 2.4.2 from
2011-04-26.

'_exptl_absorpt_correction_type' value 'Multi-scan'
changed to 'multi-scan' according to
/usr/data/users/saulius/crontab/automatic-downloads/rss-feeds/ACS/lib/dictionaries/cif_core.dic
dictionary named 'cif_core.dic' version 2.4.2 from 2011-04-26.

Automatic conversion script
Id: cif_fix_values 2281 2013-09-26 08:29:07Z andrius 

 Adding full bibliography for 4511578--4511594.cif.
;
_cod_original_sg_symbol_H-M 'P 21/c'
_cod_database_code 4511578

loop_
_symmetry_equiv_pos_as_xyz
'x, y, z'
'-x, y+1/2, -z+1/2'
'-x, -y, -z'
'x, -y-1/2, z-1/2'

loop_
_atom_site_label
_atom_site_type_symbol
_atom_site_fract_x
_atom_site_fract_y
_atom_site_fract_z
_atom_site_U_iso_or_equiv
_atom_site_adp_type
_atom_site_occupancy
_atom_site_symmetry_multiplicity
_atom_site_calc_flag
_atom_site_refinement_flags
C28 C 0.64004(18) 0.2114(6) 0.69302(15) 0.0363(9) Uani 1 1 d .
C29 C 0.6339(2) 0.0700(6) 0.65339(18) 0.0486(11) Uani 1 1 d .
H29 H 0.6611 0.0793 0.6296 0.058 Uiso 1 1 calc R
C30 C 0.5896(2) -0.0788(7) 0.64899(19) 0.0528(12) Uani 1 1 d .
H30 H 0.5865 -0.1705 0.6225 0.063 Uiso 1 1 calc R
C31 C 0.5471(2) -0.0953(7) 0.68527(19) 0.0537(12) Uani 1 1 d .
H31 H 0.5153 -0.1954 0.6813 0.064 Uiso 1 1 calc R
C32 C 0.5531(2) 0.0340(7) 0.72510(18) 0.0509(11) Uani 1 1 d .
H32 H 0.5272 0.0184 0.7496 0.061 Uiso 1 1 calc R
C33 C 0.59814(19) 0.1920(6) 0.72994(16) 0.0385(9) Uani 1 1 d .
C35 C 0.6435(2) 0.4728(6) 0.77036(16) 0.0421(10) Uani 1 1 d .
C36 C 0.6480(2) 0.6167(7) 0.81016(19) 0.0534(12) Uani 1 1 d .
H36 H 0.6219 0.6052 0.8346 0.064 Uiso 1 1 calc R
C37 C 0.6899(2) 0.7690(8) 0.8125(2) 0.0597(13) Uani 1 1 d .
H37 H 0.6921 0.8622 0.8384 0.072 Uiso 1 1 calc R
C38 C 0.7304(2) 0.7890(7) 0.7763(2) 0.0574(12) Uani 1 1 d .
H38 H 0.7595 0.8944 0.7791 0.069 Uiso 1 1 calc R
C39 C 0.7279(2) 0.6572(7) 0.73732(19) 0.0500(11) Uani 1 1 d .
H39 H 0.7541 0.6741 0.7132 0.060 Uiso 1 1 calc R
C40 C 0.68457(19) 0.4923(6) 0.73361(16) 0.0410(10) Uani 1 1 d .
N27 N 0.68232(16) 0.3613(5) 0.69547(14) 0.0406(8) Uani 1 1 d .
N34 N 0.60165(17) 0.3212(5) 0.76853(13) 0.0436(8) Uani 1 1 d .
C14 C 0.1098(2) 0.7239(6) 0.54783(15) 0.0365(9) Uani 1 1 d .
C15 C 0.1825(2) 0.7051(7) 0.57914(19) 0.0514(11) Uani 1 1 d .
H15 H 0.2165 0.6746 0.5621 0.062 Uiso 1 1 calc R
C16 C 0.2025(2) 0.7317(7) 0.6341(2) 0.0603(13) Uani 1 1 d .
H16 H 0.2504 0.7231 0.6542 0.072 Uiso 1 1 calc R
C17 C 0.1523(3) 0.7718(7) 0.66110(18) 0.0609(13) Uani 1 1 d .
H17 H 0.1674 0.7904 0.6987 0.073 Uiso 1 1 calc R
C18 C 0.0825(3) 0.7839(7) 0.63349(18) 0.0557(12) Uani 1 1 d .
H18 H 0.0497 0.8064 0.6523 0.067 Uiso 1 1 calc R
C19 C 0.0583(2) 0.7625(6) 0.57567(16) 0.0390(9) Uani 1 1 d .
C21 C -0.0301(2) 0.7613(6) 0.49438(17) 0.0398(9) Uani 1 1 d .
C22 C -0.1031(2) 0.7812(7) 0.4636(2) 0.0556(12) Uani 1 1 d .
H22 H -0.1371 0.8041 0.4812 0.067 Uiso 1 1 calc R
C23 C -0.1231(3) 0.7665(7) 0.4085(2) 0.0615(13) Uani 1 1 d .
H23 H -0.1708 0.7803 0.3885 0.074 Uiso 1 1 calc R
C24 C -0.0726(3) 0.7309(7) 0.3812(2) 0.0664(14) Uani 1 1 d .
H24 H -0.0877 0.7219 0.3434 0.080 Uiso 1 1 calc R
C25 C -0.0029(2) 0.7095(7) 0.40829(17) 0.0530(11) Uani 1 1 d .
H25 H 0.0293 0.6842 0.3892 0.064 Uiso 1 1 calc R
C26 C 0.0212(2) 0.7254(6) 0.46586(16) 0.0390(9) Uani 1 1 d .
N13 N 0.09063(16) 0.7041(5) 0.49357(12) 0.0385(8) Uani 1 1 d .
N20 N -0.01097(17) 0.7793(5) 0.54862(14) 0.0441(8) Uani 1 1 d .
H7A H 0.274(2) 0.588(6) 0.3698(19) 0.045(15) Uiso 1 1 d .
H7B H 0.165(2) 0.639(7) 0.4594(19) 0.062(15) Uiso 1 1 d .
B7 B 0.2148(2) 0.6522(7) 0.40619(18) 0.0391(10) Uani 1 1 d .
C7 C 0.17950(19) 0.8346(6) 0.37605(15) 0.0351(9) Uani 1 1 d .
C8 C 0.1561(2) 0.9799(6) 0.40272(17) 0.0436(10) Uani 1 1 d .
H8 H 0.1626 0.9685 0.4399 0.052 Uiso 1 1 calc R
C9 C 0.1235(2) 1.1407(6) 0.37587(18) 0.0479(11) Uani 1 1 d .
H9 H 0.1090 1.2363 0.3949 0.057 Uiso 1 1 calc R
C10 C 0.1128(2) 1.1579(6) 0.32023(17) 0.0393(9) Uani 1 1 d .
C11 C 0.1353(2) 1.0175(6) 0.29234(16) 0.0428(10) Uani 1 1 d .
H11 H 0.1279 1.0289 0.2550 0.051 Uiso 1 1 calc R
C12 C 0.1690(2) 0.8595(6) 0.31997(17) 0.0425(10) Uani 1 1 d .
H12 H 0.1852 0.7669 0.3009 0.051 Uiso 1 1 calc R
O7A O 0.26350(17) 0.5472(5) 0.39083(14) 0.0519(9) Uani 1 1 d .
O7B O 0.19931(17) 0.5779(4) 0.45074(12) 0.0501(8) Uani 1 1 d .
I10 I 0.059099(19) 1.39369(5) 0.278254(15) 0.06411(14) Uani 1 1 d .
H1A H 0.322(2) 1.325(7) 0.4339(18) 0.039(13) Uiso 1 1 d .
H1B H 0.253(2) 1.352(6) 0.4989(17) 0.033(12) Uiso 1 1 d .
B1 B 0.3213(3) 1.1757(8) 0.4881(2) 0.0465(12) Uani 1 1 d .
C1 C 0.3577(2) 0.9889(6) 0.51602(17) 0.0422(10) Uani 1 1 d .
C2 C 0.4113(3) 0.9002(7) 0.4997(2) 0.0602(13) Uani 1 1 d .
H2 H 0.4250 0.9525 0.4712 0.072 Uiso 1 1 calc R
C3 C 0.4445(3) 0.7374(7) 0.52442(19) 0.0590(13) Uani 1 1 d .
H3 H 0.4807 0.6826 0.5133 0.071 Uiso 1 1 calc R
C4 C 0.4234(2) 0.6572(6) 0.56576(17) 0.0460(10) Uani 1 1 d .
C5 C 0.3715(2) 0.7421(7) 0.5840(2) 0.0567(12) Uani 1 1 d .
H5 H 0.3587 0.6907 0.6130 0.068 Uiso 1 1 calc R
C6 C 0.3391(2) 0.9040(6) 0.55841(19) 0.0500(11) Uani 1 1 d .
H6 H 0.3033 0.9588 0.5700 0.060 Uiso 1 1 calc R
O1A O 0.3419(2) 1.2439(6) 0.44638(16) 0.0754(13) Uani 1 1 d .
O1B O 0.27165(17) 1.2551(5) 0.50725(14) 0.0569(9) Uani 1 1 d .
I4 I 0.473175(19) 0.41006(5) 0.604506(15) 0.06546(15) Uani 1 1 d .

loop_
_atom_site_aniso_label
_atom_site_aniso_U_11
_atom_site_aniso_U_22
_atom_site_aniso_U_33
_atom_site_aniso_U_23
_atom_site_aniso_U_13
_atom_site_aniso_U_12
C28 0.0259(18) 0.047(3) 0.036(2) 0.0069(18) 0.0091(15) 0.0085(17)
C29 0.045(2) 0.059(3) 0.046(3) -0.005(2) 0.0198(19) 0.000(2)
C30 0.054(3) 0.058(3) 0.046(3) -0.006(2) 0.014(2) 0.004(2)
C31 0.050(3) 0.057(3) 0.053(3) 0.002(2) 0.014(2) -0.012(2)
C32 0.044(2) 0.066(3) 0.048(3) 0.005(2) 0.0219(19) -0.006(2)
C33 0.035(2) 0.046(3) 0.036(2) 0.0072(19) 0.0130(16) 0.0040(18)
C35 0.033(2) 0.054(3) 0.040(2) 0.006(2) 0.0125(16) 0.0082(19)
C36 0.058(3) 0.061(3) 0.045(3) -0.005(2) 0.021(2) 0.007(2)
C37 0.058(3) 0.063(3) 0.054(3) -0.012(3) 0.011(2) 0.003(3)
C38 0.049(3) 0.055(3) 0.062(3) -0.002(3) 0.009(2) -0.007(2)
C39 0.037(2) 0.055(3) 0.060(3) 0.004(2) 0.0177(19) -0.003(2)
C40 0.034(2) 0.050(3) 0.039(2) 0.005(2) 0.0102(16) 0.0091(18)
N27 0.0338(17) 0.049(2) 0.044(2) 0.0051(17) 0.0184(14) 0.0016(15)
N34 0.0398(19) 0.057(2) 0.0378(19) 0.0034(17) 0.0179(15) 0.0021(17)
C14 0.046(2) 0.031(2) 0.033(2) -0.0008(17) 0.0133(16) -0.0018(17)
C15 0.042(2) 0.057(3) 0.055(3) -0.005(2) 0.0131(19) 0.000(2)
C16 0.051(3) 0.067(3) 0.052(3) 0.005(3) -0.001(2) -0.008(2)
C17 0.079(3) 0.065(3) 0.029(2) 0.001(2) 0.004(2) -0.018(3)
C18 0.071(3) 0.063(3) 0.038(3) 0.000(2) 0.024(2) -0.009(2)
C19 0.045(2) 0.040(2) 0.035(2) 0.0018(18) 0.0161(17) -0.0053(18)
C21 0.042(2) 0.034(2) 0.044(2) 0.0009(19) 0.0157(17) -0.0009(17)
C22 0.042(2) 0.049(3) 0.076(4) 0.001(3) 0.018(2) 0.001(2)
C23 0.058(3) 0.049(3) 0.061(3) 0.002(3) -0.005(2) -0.007(2)
C24 0.085(4) 0.063(3) 0.038(3) 0.004(2) -0.001(2) -0.005(3)
C25 0.069(3) 0.053(3) 0.038(2) -0.001(2) 0.017(2) -0.002(2)
C26 0.050(2) 0.034(2) 0.036(2) -0.0023(18) 0.0166(17) -0.0008(18)
N13 0.0454(19) 0.040(2) 0.0336(19) -0.0004(15) 0.0167(14) 0.0046(15)
N20 0.047(2) 0.047(2) 0.045(2) -0.0010(17) 0.0243(16) -0.0040(16)
B7 0.045(3) 0.041(3) 0.035(3) 0.000(2) 0.018(2) 0.002(2)
C7 0.0320(19) 0.040(2) 0.036(2) 0.0038(18) 0.0143(15) 0.0002(16)
C8 0.059(3) 0.042(2) 0.034(2) 0.0020(19) 0.0202(18) 0.004(2)
C9 0.062(3) 0.039(2) 0.051(3) -0.003(2) 0.030(2) 0.005(2)
C10 0.037(2) 0.038(2) 0.044(2) 0.0043(19) 0.0141(17) 0.0000(17)
C11 0.046(2) 0.051(3) 0.033(2) 0.0080(19) 0.0138(17) 0.0093(19)
C12 0.046(2) 0.047(3) 0.038(2) -0.005(2) 0.0168(18) 0.0066(19)
O7A 0.060(2) 0.055(2) 0.054(2) 0.0173(17) 0.0376(17) 0.0184(16)
O7B 0.0598(19) 0.054(2) 0.0470(18) 0.0141(14) 0.0316(15) 0.0224(15)
I10 0.0705(2) 0.0547(2) 0.0720(3) 0.02234(17) 0.02887(18) 0.02207(16)
B1 0.044(3) 0.053(3) 0.044(3) 0.004(2) 0.015(2) 0.006(2)
C1 0.037(2) 0.044(3) 0.044(2) 0.000(2) 0.0106(17) -0.0008(18)
C2 0.068(3) 0.069(4) 0.053(3) 0.016(2) 0.034(2) 0.021(3)
C3 0.072(3) 0.061(3) 0.054(3) 0.013(2) 0.033(2) 0.026(3)
C4 0.045(2) 0.047(3) 0.040(2) 0.005(2) 0.0029(18) 0.0058(19)
C5 0.055(3) 0.066(3) 0.055(3) 0.017(3) 0.026(2) 0.009(2)
C6 0.048(2) 0.054(3) 0.056(3) 0.012(2) 0.028(2) 0.009(2)
O1A 0.096(3) 0.071(3) 0.077(3) 0.042(2) 0.052(2) 0.047(2)
O1B 0.061(2) 0.055(2) 0.062(2) 0.0177(18) 0.0293(16) 0.0250(18)
I4 0.0754(3) 0.0495(2) 0.0644(2) 0.01541(16) 0.01069(17) 0.01408(16)

loop_
_atom_type_symbol
_atom_type_description
_atom_type_scat_dispersion_real
_atom_type_scat_dispersion_imag
_atom_type_scat_source
C C 0.0033 0.0016 'International Tables Vol C Tables 4.2.6.8 and 6.1.1.4'
H H 0.0000 0.0000 'International Tables Vol C Tables 4.2.6.8 and 6.1.1.4'
B B 0.0013 0.0007 'International Tables Vol C Tables 4.2.6.8 and 6.1.1.4'
N N 0.0061 0.0033 'International Tables Vol C Tables 4.2.6.8 and 6.1.1.4'
O O 0.0106 0.0060 'International Tables Vol C Tables 4.2.6.8 and 6.1.1.4'
I I -0.4742 1.8119 'International Tables Vol C Tables 4.2.6.8 and 6.1.1.4'

loop_
_geom_angle_atom_site_label_1
_geom_angle_atom_site_label_2
_geom_angle_atom_site_label_3
_geom_angle
N27 C28 C29 120.8(4)
N27 C28 C33 121.1(4)
C29 C28 C33 118.0(4)
C30 C29 C28 121.7(4)
C30 C29 H29 119.2
C28 C29 H29 119.2
C29 C30 C31 120.0(4)
C29 C30 H30 120.0
C31 C30 H30 120.0
C32 C31 C30 120.3(4)
C32 C31 H31 119.9
C30 C31 H31 119.9
C31 C32 C33 120.8(4)
C31 C32 H32 119.6
C33 C32 H32 119.6
N34 C33 C32 119.8(4)
N34 C33 C28 120.9(4)
C32 C33 C28 119.2(4)
N34 C35 C40 121.3(4)
N34 C35 C36 119.8(4)
C40 C35 C36 118.9(4)
C37 C36 C35 120.4(4)
C37 C36 H36 119.8
C35 C36 H36 119.8
C36 C37 C38 120.9(5)
C36 C37 H37 119.5
C38 C37 H37 119.5
C39 C38 C37 121.3(5)
C39 C38 H38 119.4
C37 C38 H38 119.4
C38 C39 C40 119.7(4)
C38 C39 H39 120.1
C40 C39 H39 120.1
N27 C40 C35 121.3(4)
N27 C40 C39 119.9(4)
C35 C40 C39 118.8(4)
C28 N27 C40 117.6(3)
C33 N34 C35 117.6(3)
N13 C14 C15 119.9(4)
N13 C14 C19 121.5(3)
C15 C14 C19 118.6(4)
C16 C15 C14 119.9(4)
C16 C15 H15 120.0
C14 C15 H15 120.0
C15 C16 C17 121.3(4)
C15 C16 H16 119.4
C17 C16 H16 119.4
C18 C17 C16 121.0(4)
C18 C17 H17 119.5
C16 C17 H17 119.5
C17 C18 C19 120.5(4)
C17 C18 H18 119.7
C19 C18 H18 119.7
N20 C19 C18 119.9(4)
N20 C19 C14 121.5(4)
C18 C19 C14 118.6(4)
N20 C21 C22 119.2(4)
N20 C21 C26 122.0(4)
C22 C21 C26 118.8(4)
C23 C22 C21 119.8(4)
C23 C22 H22 120.1
C21 C22 H22 120.1
C22 C23 C24 120.9(4)
C22 C23 H23 119.6
C24 C23 H23 119.6
C25 C24 C23 121.8(5)
C25 C24 H24 119.1
C23 C24 H24 119.1
C24 C25 C26 119.9(4)
C24 C25 H25 120.1
C26 C25 H25 120.1
N13 C26 C25 120.6(4)
N13 C26 C21 120.5(4)
C25 C26 C21 118.8(4)
C14 N13 C26 117.4(3)
C19 N20 C21 117.1(3)
O7A B7 O7B 112.8(4)
O7A B7 C7 123.6(4)
O7B B7 C7 123.6(4)
C8 C7 C12 116.6(4)
C8 C7 B7 122.1(4)
C12 C7 B7 121.3(4)
C9 C8 C7 122.3(4)
C9 C8 H8 118.9
C7 C8 H8 118.9
C8 C9 C10 119.3(4)
C8 C9 H9 120.3
C10 C9 H9 120.3
C11 C10 C9 120.2(4)
C11 C10 I10 119.9(3)
C9 C10 I10 119.8(3)
C10 C11 C12 119.7(4)
C10 C11 H11 120.1
C12 C11 H11 120.1
C11 C12 C7 121.8(4)
C11 C12 H12 119.1
C7 C12 H12 119.1
B7 O7A H7A 114(4)
B7 O7B H7B 114(3)
O1B B1 O1A 124.8(4)
O1B B1 C1 117.8(4)
O1A B1 C1 117.4(4)
C6 C1 C2 116.5(4)
C6 C1 B1 122.1(4)
C2 C1 B1 121.4(4)
C3 C2 C1 122.0(4)
C3 C2 H2 119.0
C1 C2 H2 119.0
C4 C3 C2 119.2(4)
C4 C3 H3 120.4
C2 C3 H3 120.4
C3 C4 C5 120.7(4)
C3 C4 I4 120.2(3)
C5 C4 I4 119.1(3)
C6 C5 C4 118.7(4)
C6 C5 H5 120.6
C4 C5 H5 120.6
C5 C6 C1 122.7(4)
C5 C6 H6 118.6
C1 C6 H6 118.6
B1 O1A H1A 113(4)
B1 O1B H1B 126(3)

loop_
_geom_bond_atom_site_label_1
_geom_bond_atom_site_label_2
_geom_bond_distance
C28 N27 1.338(5)
C28 C29 1.407(6)
C28 C33 1.442(5)
C29 C30 1.350(6)
C29 H29 0.9300
C30 C31 1.436(6)
C30 H30 0.9300
C31 C32 1.351(6)
C31 H31 0.9300
C32 C33 1.409(6)
C32 H32 0.9300
C33 N34 1.336(5)
C35 N34 1.345(6)
C35 C40 1.425(5)
C35 C36 1.427(6)
C36 C37 1.347(7)
C36 H36 0.9300
C37 C38 1.406(7)
C37 H37 0.9300
C38 C39 1.359(6)
C38 H38 0.9300
C39 C40 1.430(6)
C39 H39 0.9300
C40 N27 1.340(5)
C14 N13 1.338(5)
C14 C15 1.421(5)
C14 C19 1.435(5)
C15 C16 1.362(6)
C15 H15 0.9300
C16 C17 1.399(7)
C16 H16 0.9300
C17 C18 1.345(6)
C17 H17 0.9300
C18 C19 1.426(6)
C18 H18 0.9300
C19 N20 1.335(5)
C21 N20 1.336(5)
C21 C22 1.423(6)
C21 C26 1.441(5)
C22 C23 1.355(6)
C22 H22 0.9300
C23 C24 1.404(7)
C23 H23 0.9300
C24 C25 1.345(6)
C24 H24 0.9300
C25 C26 1.416(6)
C25 H25 0.9300
C26 N13 1.345(5)
B7 O7A 1.364(5)
B7 O7B 1.377(5)
B7 C7 1.556(6)
C7 C8 1.389(6)
C7 C12 1.405(5)
C8 C9 1.383(6)
C8 H8 0.9300
C9 C10 1.387(6)
C9 H9 0.9300
C10 C11 1.376(6)
C10 I10 2.091(4)
C11 C12 1.381(6)
C11 H11 0.9300
C12 H12 0.9300
O7A H7A 0.70(4)
O7B H7B 0.89(5)
B1 O1B 1.345(6)
B1 O1A 1.347(6)
B1 C1 1.569(7)
C1 C6 1.388(6)
C1 C2 1.398(6)
C2 C3 1.380(6)
C2 H2 0.9300
C3 C4 1.376(6)
C3 H3 0.9300
C4 C5 1.384(6)
C4 I4 2.101(4)
C5 C6 1.377(6)
C5 H5 0.9300
C6 H6 0.9300
O1A H1A 0.71(4)
O1B H1B 0.77(4)
